data_7110921
loop_
_publ_author_name
'Takahashi, Tamiko'
'Fukuishima, Aki'
'Tanaka, Yuki'
'Takeuchi, Yoshio'
'Kabuto, Kuninobu'
'Kabuto, Chizuko'

_publ_section_title
;
 CFTA, a new efficient agent for determination of absolute configurations
 of chiral secondary alcohols
;
_journal_issue 9
_journal_name_full 'Chemical Communications'
_journal_page_first 787
_journal_paper_doi 10.1039/b001962n
_journal_year 2000
_chemical_formula_moiety 'C20 H26 F N O2 '
_chemical_formula_sum 'C20 H26 F N O2'
_chemical_formula_weight 331.43
_space_group_IT_number 1
_symmetry_cell_setting triclinic
_symmetry_Int_Tables_number 1
_symmetry_space_group_name_Hall 'P 1'
_symmetry_space_group_name_H-M 'P 1'
_audit_creation_date 'Mon Mar  6 11:01:31 2000'
_audit_creation_method 'from TEXRAY.INF file'
_cell_angle_alpha 103.23(8)
_cell_angle_beta 97.33(9)
_cell_angle_gamma 111.00(8)
_cell_formula_units_Z 1
_cell_length_a 8.739(9)
_cell_length_b 9.404(9)
_cell_length_c 6.411(8)
_cell_measurement_reflns_used 10
_cell_measurement_temperature 150.2
_cell_measurement_theta_max 12.5
_cell_measurement_theta_min 10.0
_cell_volume 465.9(10)
_computing_cell_refinement 'MSC/AFC Diffractometer Control'
_computing_data_collection 'MSC/AFC Diffractometer Control'
_computing_data_reduction teXsan
_computing_publication_material teXsan
_computing_structure_refinement teXsan
_diffrn_ambient_temperature 150.2
_diffrn_measurement_device_type 'Rigaku AFC5R'
_diffrn_measurement_method \w-2\q
_diffrn_orient_matrix_UB_11 -0.11583
_diffrn_orient_matrix_UB_12 -0.00110
_diffrn_orient_matrix_UB_13 -0.02160
_diffrn_orient_matrix_UB_21 0.03716
_diffrn_orient_matrix_UB_22 0.08824
_diffrn_orient_matrix_UB_23 -0.06884
_diffrn_orient_matrix_UB_31 -0.03269
_diffrn_orient_matrix_UB_32 -0.08022
_diffrn_orient_matrix_UB_33 -0.14802
_diffrn_radiation_detector 'scintillation counter'
_diffrn_radiation_monochromator graphite
_diffrn_radiation_source 'Rigaku rotating anode'
_diffrn_radiation_type 'Mo K\a'
_diffrn_radiation_wavelength 0.7107
_diffrn_reflns_av_R_equivalents 0.015
_diffrn_reflns_av_sigmaI/netI 0.057
_diffrn_reflns_limit_h_max 11
_diffrn_reflns_limit_h_min -10
_diffrn_reflns_limit_k_max 0
_diffrn_reflns_limit_k_min -12
_diffrn_reflns_limit_l_max 8
_diffrn_reflns_limit_l_min -8
_diffrn_reflns_number 2278
_diffrn_reflns_reduction_process 'Lp corrections applied'
_diffrn_reflns_theta_max 27.50
_diffrn_reflns_theta_min 2.43
_diffrn_standards_decay_% -0.75
_diffrn_standards_interval_count 150
_diffrn_standards_number 3
_exptl_absorpt_coefficient_mu 0.082
_exptl_absorpt_correction_T_max 0.993
_exptl_absorpt_correction_T_min 0.524
_exptl_absorpt_correction_type psi-scan
_exptl_absorpt_process_details '(North, Phillips & Mathews, 1968)'
_exptl_crystal_colour colorless
_exptl_crystal_density_diffrn 1.181
_exptl_crystal_density_method 'not measured'
_exptl_crystal_description prismatic
_exptl_crystal_F_000 178.00
_exptl_crystal_size_max 0.300
_exptl_crystal_size_mid 0.200
_exptl_crystal_size_min 0.100
_refine_diff_density_max 0.22
_refine_diff_density_min -0.21
_refine_ls_extinction_method none
_refine_ls_goodness_of_fit_ref 2.832
_refine_ls_hydrogen_treatment noref
_refine_ls_matrix_type full
_refine_ls_number_constraints 0
_refine_ls_number_parameters 218
_refine_ls_number_reflns 1570
_refine_ls_number_restraints 0
_refine_ls_R_factor_all 0.0615
_refine_ls_R_factor_gt 0.0615
_refine_ls_shift/su_max 0.1880
_refine_ls_shift/su_mean 0.0500
_refine_ls_structure_factor_coef F
_refine_ls_weighting_scheme unit
_refine_ls_wR_factor_gt 0.0623
_refine_ls_wR_factor_ref 0.0622
_reflns_number_gt 1400
_reflns_number_total 2143
_reflns_threshold_expression >2.0sigma(I)
_cod_data_source_file b001962nsup1.cif
_cod_data_source_block takahashi-kk-yk-45-i
_cod_depositor_comments
;
The following automatic conversions were performed:
'_reflns_observed_expression' tag replaced with
'_reflns_threshold_expression' tag as specified in the replacement
file
'cod-tools/trunk/perl-scripts/inputs/replacement_tags.lst'.

'_atom_site_calc_flags'
tag replaced with '_atom_site_calc_flag' tag as specified in the
replacement file
'cod-tools/trunk/perl-scripts/inputs/replacement_tags.lst'.

'_atom_type_scat_imag'
tag replaced with '_atom_type_scat_dispersion_imag' tag as specified
in the replacement file
'cod-tools/trunk/perl-scripts/inputs/replacement_tags.lst'.

Automatic conversion script
Id: cif_correct_tags 3137 2015-03-23 15:08:43Z antanas 
;
_cod_original_cell_volume 465(1)
_cod_original_sg_symbol_H-M 'P 1          '
_cod_original_formula_sum 'C20 H26 F N O2 '
_cod_database_code 7110921

loop_
_symmetry_equiv_pos_as_xyz
x,y,z

loop_
_atom_site_label
_atom_site_type_symbol
_atom_site_fract_x
_atom_site_fract_y
_atom_site_fract_z
_atom_site_U_iso_or_equiv
_atom_site_adp_type
_atom_site_occupancy
_atom_site_calc_flag
F(1) F 0.998(1) 0.609(1) 0.998(2) 0.0562(8) Uani 1.00 d
O(1) O 0.670(1) 0.491(1) 0.998(2) 0.056(1) Uani 1.00 d
O(2) O 0.612(1) 0.537(1) 0.670(2) 0.0365(7) Uani 1.00 d
N(1) N 0.983(1) 0.807(1) 0.640(2) 0.063(1) Uani 1.00 d
C(1) C 0.710(1) 0.528(1) 0.845(2) 0.0386(10) Uani 1.00 d
C(1') C 0.432(1) 0.498(1) 0.673(2) 0.0319(9) Uani 1.00 d
C(2) C 0.887(1) 0.560(1) 0.794(2) 0.0404(9) Uani 1.00 d
C(2') C 0.336(1) 0.429(1) 0.431(2) 0.0344(9) Uani 1.00 d
C(3) C 0.940(1) 0.700(1) 0.704(2) 0.046(1) Uani 1.00 d
C(3') C 0.379(1) 0.562(1) 0.316(2) 0.040(1) Uani 1.00 d
C(4) C 0.886(1) 0.413(1) 0.645(2) 0.0377(9) Uani 1.00 d
C(4') C 0.362(1) 0.710(1) 0.441(2) 0.047(1) Uani 1.00 d
C(5) C 0.837(1) 0.370(1) 0.418(2) 0.041(1) Uani 1.00 d
C(5') C 0.466(1) 0.779(1) 0.677(2) 0.043(1) Uani 1.00 d
C(6) C 0.820(1) 0.227(1) 0.287(2) 0.043(1) Uani 1.00 d
C(6') C 0.416(1) 0.649(1) 0.792(2) 0.039(1) Uani 1.00 d
C(7) C 0.849(1) 0.111(1) 0.378(2) 0.042(1) Uani 1.00 d
C(7') C 0.360(1) 0.282(1) 0.302(2) 0.041(1) Uani 1.00 d
C(8) C 0.904(1) 0.158(1) 0.602(2) 0.045(1) Uani 1.00 d
C(8') C 0.234(1) 0.201(1) 0.079(2) 0.051(1) Uani 1.00 d
C(9) C 0.920(1) 0.301(1) 0.737(2) 0.043(1) Uani 1.00 d
C(9') C 0.343(1) 0.158(1) 0.428(2) 0.056(2) Uani 1.00 d
C(10) C 0.827(1) -0.048(1) 0.236(2) 0.053(1) Uani 1.00 d
C(10') C 0.447(1) 0.929(1) 0.805(2) 0.063(2) Uani 1.00 d
H(1) H 0.8105 0.4388 0.3492 0.0500 Uiso 1.00 calc
H(2) H 0.7861 0.2026 0.1325 0.0503 Uiso 1.00 calc
H(3) H 0.9307 0.0849 0.6678 0.0528 Uiso 1.00 calc
H(4) H 0.9522 0.3228 0.8929 0.0512 Uiso 1.00 calc
H(5) H 0.8104 -0.0663 0.0934 0.0369 Uiso 1.00 calc
H(6) H 0.7336 -0.1212 0.2708 0.1574 Uiso 1.00 calc
H(7) H 0.9266 -0.0591 0.2910 0.2170 Uiso 1.00 calc
H(8) H 0.3959 0.3944 0.7574 0.0328 Uiso 1.00 calc
H(9) H 0.2191 0.3968 0.4345 0.0243 Uiso 1.00 calc
H(10) H 0.4918 0.5895 0.3008 0.0178 Uiso 1.00 calc
H(11) H 0.3048 0.5203 0.1748 0.0292 Uiso 1.00 calc
H(12) H 0.2454 0.6865 0.4532 0.0521 Uiso 1.00 calc
H(13) H 0.3946 0.7927 0.3756 0.0477 Uiso 1.00 calc
H(14) H 0.3012 0.6250 0.8115 0.0409 Uiso 1.00 calc
H(15) H 0.4857 0.6909 0.9453 0.0403 Uiso 1.00 calc
H(16) H 0.5814 0.8096 0.6794 0.0383 Uiso 1.00 calc
H(17) H 0.5326 0.9836 0.9435 0.0816 Uiso 1.00 calc
H(18) H 0.4497 1.0137 0.7119 0.1792 Uiso 1.00 calc
H(19) H 0.3391 0.8973 0.8533 0.0560 Uiso 1.00 calc
H(20) H 0.2292 0.2825 0.0202 0.1320 Uiso 1.00 calc
H(21) H 0.1245 0.1470 0.1082 0.0995 Uiso 1.00 calc
H(22) H 0.2566 0.1136 -0.0406 0.0346 Uiso 1.00 calc
H(23) H 0.4681 0.3147 0.2747 0.0491 Uiso 1.00 calc
H(24) H 0.2287 0.1081 0.4474 0.0576 Uiso 1.00 calc
H(25) H 0.3777 0.0802 0.3642 0.0611 Uiso 1.00 calc
H(26) H 0.4299 0.2352 0.6046 0.1199 Uiso 1.00 calc

loop_
_atom_site_aniso_label
_atom_site_aniso_U_11
_atom_site_aniso_U_22
_atom_site_aniso_U_33
_atom_site_aniso_U_12
_atom_site_aniso_U_13
_atom_site_aniso_U_23
F(1) 0.056(2) 0.066(2) 0.046(1) 0.041(1) -0.020(1) 0.006(1)
O(1) 0.063(2) 0.094(3) 0.042(2) 0.054(2) 0.008(1) 0.040(2)
O(2) 0.032(1) 0.051(2) 0.042(2) 0.025(1) 0.006(1) 0.031(1)
N(1) 0.043(2) 0.048(2) 0.111(4) 0.019(2) 0.011(2) 0.049(2)
C(1) 0.040(2) 0.050(2) 0.037(2) 0.033(2) -0.003(1) 0.016(2)
C(1') 0.029(1) 0.045(2) 0.033(2) 0.021(2) 0.007(1) 0.024(1)
C(2) 0.034(2) 0.046(2) 0.040(2) 0.020(2) -0.005(1) 0.013(1)
C(2') 0.030(2) 0.046(2) 0.036(2) 0.022(2) 0.006(1) 0.017(1)
C(3) 0.027(2) 0.046(3) 0.074(3) 0.019(2) 0.007(2) 0.028(2)
C(3') 0.038(2) 0.051(2) 0.039(2) 0.023(2) 0.004(2) 0.026(2)
C(4) 0.032(2) 0.041(2) 0.050(2) 0.021(2) 0.001(2) 0.024(1)
C(4') 0.053(3) 0.046(3) 0.056(2) 0.028(2) 0.008(2) 0.029(2)
C(5) 0.034(2) 0.051(2) 0.050(2) 0.023(2) 0.004(2) 0.027(2)
C(5') 0.038(2) 0.046(2) 0.059(2) 0.026(2) 0.007(2) 0.027(2)
C(6) 0.039(2) 0.053(2) 0.046(2) 0.023(2) 0.002(2) 0.028(2)
C(6') 0.032(2) 0.044(2) 0.047(2) 0.021(2) 0.001(2) 0.016(2)
C(7) 0.033(2) 0.041(2) 0.055(2) 0.015(2) 0.002(2) 0.021(2)
C(7') 0.040(2) 0.042(2) 0.049(2) 0.025(2) 0.006(2) 0.017(2)
C(8) 0.047(2) 0.047(2) 0.055(2) 0.028(2) 0.005(2) 0.029(2)
C(8') 0.056(3) 0.049(3) 0.048(2) 0.028(2) 0.000(2) 0.008(2)
C(9) 0.046(2) 0.047(2) 0.051(2) 0.028(2) 0.003(2) 0.030(2)
C(9') 0.070(3) 0.042(3) 0.070(3) 0.033(2) 0.006(2) 0.029(2)
C(10) 0.055(3) 0.044(2) 0.056(3) 0.023(2) -0.006(2) 0.011(2)
C(10') 0.060(3) 0.050(3) 0.083(4) 0.040(3) -0.004(3) 0.006(2)

loop_
_atom_type_symbol
_atom_type_description
_atom_type_scat_dispersion_real
_atom_type_scat_dispersion_imag
_atom_type_scat_source
C C 0.003 0.002
;International Tables for Crystallography
(1992, Vol. C, Tables 4.2.6.8 and 6.1.1.1)
;
H H 0.000 0.000
;International Tables for Crystallography
(1992, Vol. C, Table 6.1.1.2)
;
N N 0.006 0.003
;International Tables for Crystallography
(1992, Vol. C, Tables 4.2.6.8 and 6.1.1.1)
;
O O 0.011 0.006
;International Tables for Crystallography
(1992, Vol. C, Tables 4.2.6.8 and 6.1.1.1)
;
F F 0.017 0.010
;International Tables for Crystallography
(1992, Vol. C, Tables 4.2.6.8 and 6.1.1.1)
;

loop_
_geom_angle_atom_site_label_1
_geom_angle_atom_site_label_2
_geom_angle_atom_site_label_3
_geom_angle
_geom_angle_site_symmetry_1
_geom_angle_site_symmetry_2
_geom_angle_site_symmetry_3
_geom_angle_publ_flag
C(1) O(2) C(1') 116.9(5) 1_555 1_555 1_555 yes
O(1) C(1) O(2) 128.2(6) 1_555 1_555 1_555 yes
O(1) C(1) C(2) 124.7(5) 1_555 1_555 1_555 yes
O(2) C(1) C(2) 106.8(5) 1_555 1_555 1_555 yes
O(2) C(1') C(2') 105.7(5) 1_555 1_555 1_555 yes
O(2) C(1') C(6') 108.4(5) 1_555 1_555 1_555 yes
O(2) C(1') H(8) 104.2(9) 1_555 1_555 1_555 no
C(2') C(1') C(6') 113.4(5) 1_555 1_555 1_555 yes
C(2') C(1') H(8) 108.7(10) 1_555 1_555 1_555 no
C(6') C(1') H(8) 115(1) 1_555 1_555 1_555 no
F(1) C(2) C(1) 105.1(6) 1_555 1_555 1_555 yes
F(1) C(2) C(3) 106.2(6) 1_555 1_555 1_555 yes
F(1) C(2) C(4) 111.8(5) 1_555 1_555 1_555 yes
C(1) C(2) C(3) 109.6(5) 1_555 1_555 1_555 yes
C(1) C(2) C(4) 110.2(6) 1_555 1_555 1_555 yes
C(3) C(2) C(4) 113.5(6) 1_555 1_555 1_555 yes
C(1') C(2') C(3') 110.2(6) 1_555 1_555 1_555 yes
C(1') C(2') C(7') 114.3(5) 1_555 1_555 1_555 yes
C(1') C(2') H(9) 105(1) 1_555 1_555 1_555 no
C(3') C(2') C(7') 111.8(6) 1_555 1_555 1_555 yes
C(3') C(2') H(9) 107(1) 1_555 1_555 1_555 no
C(7') C(2') H(9) 107(1) 1_555 1_555 1_555 no
N(1) C(3) C(2) 178.2(7) 1_555 1_555 1_555 yes
C(2') C(3') C(4') 113.5(6) 1_555 1_555 1_555 yes
C(2') C(3') H(10) 108(1) 1_555 1_555 1_555 no
C(2') C(3') H(11) 108(1) 1_555 1_555 1_555 no
C(4') C(3') H(10) 108(1) 1_555 1_555 1_555 no
C(4') C(3') H(11) 108(1) 1_555 1_555 1_555 no
H(10) C(3') H(11) 109(1) 1_555 1_555 1_555 no
C(2) C(4) C(5) 123.4(6) 1_555 1_555 1_555 yes
C(2) C(4) C(9) 119.6(6) 1_555 1_555 1_555 yes
C(5) C(4) C(9) 116.7(7) 1_555 1_555 1_555 yes
C(3') C(4') C(5') 112.9(5) 1_555 1_555 1_555 yes
C(3') C(4') H(12) 110(1) 1_555 1_555 1_555 no
C(3') C(4') H(13) 113(1) 1_555 1_555 1_555 no
C(5') C(4') H(12) 104(1) 1_555 1_555 1_555 no
C(5') C(4') H(13) 106(1) 1_555 1_555 1_555 no
H(12) C(4') H(13) 107(1) 1_555 1_555 1_555 no
C(4) C(5) C(6) 122.3(6) 1_555 1_555 1_555 yes
C(4) C(5) H(1) 120(1) 1_555 1_555 1_555 no
C(6) C(5) H(1) 117(1) 1_555 1_555 1_555 no
C(4') C(5') C(6') 108.8(6) 1_555 1_555 1_555 yes
C(4') C(5') C(10') 113.0(6) 1_555 1_555 1_555 yes
C(4') C(5') H(16) 110(1) 1_555 1_555 1_555 no
C(6') C(5') C(10') 111.2(7) 1_555 1_555 1_555 yes
C(6') C(5') H(16) 107(1) 1_555 1_555 1_555 no
C(10') C(5') H(16) 106(1) 1_555 1_555 1_555 no
C(5) C(6) C(7) 121.5(7) 1_555 1_555 1_555 yes
C(5) C(6) H(2) 119(1) 1_555 1_555 1_555 no
C(7) C(6) H(2) 118(1) 1_555 1_555 1_555 no
C(1') C(6') C(5') 113.4(6) 1_555 1_555 1_555 yes
C(1') C(6') H(14) 110(1) 1_555 1_555 1_555 no
C(1') C(6') H(15) 109(1) 1_555 1_555 1_555 no
C(5') C(6') H(14) 109(1) 1_555 1_555 1_555 no
C(5') C(6') H(15) 109(1) 1_555 1_555 1_555 no
H(14) C(6') H(15) 103(1) 1_555 1_555 1_555 no
C(6) C(7) C(8) 115.5(7) 1_555 1_555 1_555 yes
C(6) C(7) C(10) 121.7(6) 1_555 1_555 1_555 yes
C(8) C(7) C(10) 122.8(6) 1_555 1_555 1_555 yes
C(2') C(7') C(8') 110.9(5) 1_555 1_555 1_555 yes
C(2') C(7') C(9') 112.9(6) 1_555 1_555 1_555 yes
C(2') C(7') H(23) 108(1) 1_555 1_555 1_555 no
C(8') C(7') C(9') 108.5(6) 1_555 1_555 1_555 yes
C(8') C(7') H(23) 107(1) 1_555 1_555 1_555 no
C(9') C(7') H(23) 107(1) 1_555 1_555 1_555 no
C(7) C(8) C(9) 123.9(6) 1_555 1_555 1_555 yes
C(7) C(8) H(3) 117(1) 1_555 1_555 1_555 no
C(9) C(8) H(3) 118(1) 1_555 1_555 1_555 no
C(7') C(8') H(20) 106(1) 1_555 1_555 1_555 no
C(7') C(8') H(21) 106(1) 1_555 1_555 1_555 no
C(7') C(8') H(22) 117(1) 1_555 1_555 1_555 no
H(20) C(8') H(21) 108(1) 1_555 1_555 1_555 no
H(20) C(8') H(22) 109(1) 1_555 1_555 1_555 no
H(21) C(8') H(22) 107(1) 1_555 1_555 1_555 no
C(4) C(9) C(8) 120.1(7) 1_555 1_555 1_555 yes
C(4) C(9) H(4) 120(1) 1_555 1_555 1_555 no
C(8) C(9) H(4) 119(1) 1_555 1_555 1_555 no
C(7') C(9') H(24) 113(1) 1_555 1_555 1_555 no
C(7') C(9') H(25) 112(1) 1_555 1_555 1_555 no
C(7') C(9') H(26) 103.5(10) 1_555 1_555 1_555 no
H(24) C(9') H(25) 109(1) 1_555 1_555 1_555 no
H(24) C(9') H(26) 107(1) 1_555 1_555 1_555 no
H(25) C(9') H(26) 110(1) 1_555 1_555 1_555 no
C(7) C(10) H(5) 120(1) 1_555 1_555 1_555 no
C(7) C(10) H(6) 104(1) 1_555 1_555 1_555 no
C(7) C(10) H(7) 103(1) 1_555 1_555 1_555 no
H(5) C(10) H(6) 109(1) 1_555 1_555 1_555 no
H(5) C(10) H(7) 109(1) 1_555 1_555 1_555 no
H(6) C(10) H(7) 109(1) 1_555 1_555 1_555 no
C(5') C(10') H(17) 111(1) 1_555 1_555 1_555 no
C(5') C(10') H(18) 114(1) 1_555 1_555 1_555 no
C(5') C(10') H(19) 109(1) 1_555 1_555 1_555 no
H(17) C(10') H(18) 109(1) 1_555 1_555 1_555 no
H(17) C(10') H(19) 103(1) 1_555 1_555 1_555 no
H(18) C(10') H(19) 108(1) 1_555 1_555 1_555 no

loop_
_geom_bond_atom_site_label_1
_geom_bond_atom_site_label_2
_geom_bond_distance
_geom_bond_site_symmetry_1
_geom_bond_site_symmetry_2
_geom_bond_publ_flag
F(1) C(2) 1.396(7) 1_555 1_555 yes
O(1) C(1) 1.166(8) 1_555 1_555 yes
O(2) C(1) 1.360(7) 1_555 1_555 yes
O(2) C(1') 1.482(7) 1_555 1_555 yes
N(1) C(3) 1.131(9) 1_555 1_555 yes
C(1) C(2) 1.563(9) 1_555 1_555 yes
C(1') C(2') 1.531(8) 1_555 1_555 yes
C(1') C(6') 1.512(10) 1_555 1_555 yes
C(1') H(8) 1.187 1_555 1_555 no
C(2) C(3) 1.500(10) 1_555 1_555 yes
C(2) C(4) 1.49(1) 1_555 1_555 yes
C(2') C(3') 1.548(9) 1_555 1_555 yes
C(2') C(7') 1.541(10) 1_555 1_555 yes
C(2') H(9) 0.963 1_555 1_555 no
C(3') C(4') 1.51(1) 1_555 1_555 yes
C(3') H(10) 0.949 1_555 1_555 no
C(3') H(11) 0.947 1_555 1_555 no
C(4) C(5) 1.387(10) 1_555 1_555 yes
C(4) C(9) 1.421(8) 1_555 1_555 yes
C(4') C(5') 1.52(1) 1_555 1_555 yes
C(4') H(12) 0.984 1_555 1_555 no
C(4') H(13) 0.934 1_555 1_555 no
C(5) C(6) 1.35(1) 1_555 1_555 yes
C(5) H(1) 0.935 1_555 1_555 no
C(5') C(6') 1.532(10) 1_555 1_555 yes
C(5') C(10') 1.53(1) 1_555 1_555 yes
C(5') H(16) 0.944 1_555 1_555 no
C(6) C(7) 1.437(9) 1_555 1_555 yes
C(6) H(2) 0.946 1_555 1_555 no
C(6') H(14) 0.978 1_555 1_555 no
C(6') H(15) 0.995 1_555 1_555 no
C(7) C(8) 1.36(1) 1_555 1_555 yes
C(7) C(10) 1.49(1) 1_555 1_555 yes
C(7') C(8') 1.532(10) 1_555 1_555 yes
C(7') C(9') 1.537(10) 1_555 1_555 yes
C(7') H(23) 0.933 1_555 1_555 no
C(8) C(9) 1.37(1) 1_555 1_555 yes
C(8) H(3) 0.962 1_555 1_555 no
C(8') H(20) 0.943 1_555 1_555 no
C(8') H(21) 0.972 1_555 1_555 no
C(8') H(22) 1.079 1_555 1_555 no
C(9) H(4) 0.956 1_555 1_555 no
C(9') H(24) 0.975 1_555 1_555 no
C(9') H(25) 0.925 1_555 1_555 no
C(9') H(26) 1.183 1_555 1_555 no
C(10) H(5) 0.870 1_555 1_555 no
C(10) H(6) 0.952 1_555 1_555 no
C(10) H(7) 0.952 1_555 1_555 no
C(10') H(17) 0.979 1_555 1_555 no
C(10') H(18) 1.097 1_555 1_555 no
C(10') H(19) 0.997 1_555 1_555 no

loop_
_geom_torsion_atom_site_label_1
_geom_torsion_atom_site_label_2
_geom_torsion_atom_site_label_3
_geom_torsion_atom_site_label_4
_geom_torsion
_geom_torsion_site_symmetry_1
_geom_torsion_site_symmetry_2
_geom_torsion_site_symmetry_3
_geom_torsion_site_symmetry_4
_geom_torsion_publ_flag
F(1) C(2) C(1) O(1) -27.3(10) 1_555 1_555 1_555 1_555 yes
F(1) C(2) C(1) O(2) 158.9(5) 1_555 1_555 1_555 1_555 yes
F(1) C(2) C(3) N(1) 29(29) 1_555 1_555 1_555 1_555 yes
F(1) C(2) C(4) C(5) -157.0(6) 1_555 1_555 1_555 1_555 yes
F(1) C(2) C(4) C(9) 29.6(9) 1_555 1_555 1_555 1_555 yes
O(1) C(1) O(2) C(1') 1(1) 1_555 1_555 1_555 1_555 yes
O(1) C(1) C(2) C(3) -141.0(8) 1_555 1_555 1_555 1_555 yes
O(1) C(1) C(2) C(4) 93.3(8) 1_555 1_555 1_555 1_555 yes
O(2) C(1) C(2) C(3) 45.2(7) 1_555 1_555 1_555 1_555 yes
O(2) C(1) C(2) C(4) -80.5(7) 1_555 1_555 1_555 1_555 yes
O(2) C(1') C(2') C(3') -69.3(6) 1_555 1_555 1_555 1_555 yes
O(2) C(1') C(2') C(7') 57.5(7) 1_555 1_555 1_555 1_555 yes
O(2) C(1') C(6') C(5') 63.1(6) 1_555 1_555 1_555 1_555 yes
N(1) C(3) C(2) C(1) 142(28) 1_555 1_555 1_555 1_555 yes
N(1) C(3) C(2) C(4) -93(28) 1_555 1_555 1_555 1_555 yes
C(1) O(2) C(1') C(2') -150.4(5) 1_555 1_555 1_555 1_555 yes
C(1) O(2) C(1') C(6') 87.7(6) 1_555 1_555 1_555 1_555 yes
C(1) C(2) C(4) C(5) 86.5(8) 1_555 1_555 1_555 1_555 yes
C(1) C(2) C(4) C(9) -86.8(7) 1_555 1_555 1_555 1_555 yes
C(1') O(2) C(1) C(2) 175.5(6) 1_555 1_555 1_555 1_555 yes
C(1') C(2') C(3') C(4') -50.0(7) 1_555 1_555 1_555 1_555 yes
C(1') C(2') C(7') C(8') 168.2(6) 1_555 1_555 1_555 1_555 yes
C(1') C(2') C(7') C(9') 46.1(8) 1_555 1_555 1_555 1_555 yes
C(1') C(6') C(5') C(4') 55.0(7) 1_555 1_555 1_555 1_555 yes
C(1') C(6') C(5') C(10') -179.9(6) 1_555 1_555 1_555 1_555 yes
C(2) C(4) C(5) C(6) -172.6(7) 1_555 1_555 1_555 1_555 yes
C(2) C(4) C(9) C(8) 173.9(7) 1_555 1_555 1_555 1_555 yes
C(2') C(1') C(6') C(5') -54.0(7) 1_555 1_555 1_555 1_555 yes
C(2') C(3') C(4') C(5') 54.8(8) 1_555 1_555 1_555 1_555 yes
C(3) C(2) C(4) C(5) -36.9(10) 1_555 1_555 1_555 1_555 yes
C(3) C(2) C(4) C(9) 149.7(6) 1_555 1_555 1_555 1_555 yes
C(3') C(2') C(1') C(6') 49.4(7) 1_555 1_555 1_555 1_555 yes
C(3') C(2') C(7') C(8') -65.9(8) 1_555 1_555 1_555 1_555 yes
C(3') C(2') C(7') C(9') 172.1(6) 1_555 1_555 1_555 1_555 yes
C(3') C(4') C(5') C(6') -55.2(8) 1_555 1_555 1_555 1_555 yes
C(3') C(4') C(5') C(10') -179.3(7) 1_555 1_555 1_555 1_555 yes
C(4) C(5) C(6) C(7) 0(1) 1_555 1_555 1_555 1_555 yes
C(4) C(9) C(8) C(7) -2(1) 1_555 1_555 1_555 1_555 yes
C(4') C(3') C(2') C(7') -178.2(6) 1_555 1_555 1_555 1_555 yes
C(5) C(4) C(9) C(8) 0(1) 1_555 1_555 1_555 1_555 yes
C(5) C(6) C(7) C(8) -3.3(10) 1_555 1_555 1_555 1_555 yes
C(5) C(6) C(7) C(10) 178.7(8) 1_555 1_555 1_555 1_555 yes
C(6) C(5) C(4) C(9) 0(1) 1_555 1_555 1_555 1_555 yes
C(6) C(7) C(8) C(9) 4(1) 1_555 1_555 1_555 1_555 yes
C(6') C(1') C(2') C(7') 176.2(6) 1_555 1_555 1_555 1_555 yes
C(9) C(8) C(7) C(10) -177.6(7) 1_555 1_555 1_555 1_555 yes
